data_7223493
loop_
_publ_author_name
'Zhao, Yifang'
'Yuan, Youyou'
'Du, Xin'
'Lin, Xiaohuan'
'Liao, Fuhui'
'Xie, Jinglin'
'Lin, Jianhua'
'Sun, Junliang'

_publ_section_title
;
 Hydrothermal assembly of various dimensional pure-inorganic
 copper--molybdenum frameworks
;
_journal_issue 4
_journal_name_full CrystEngComm
_journal_page_first 521
_journal_paper_doi 10.1039/C5CE02213D
_journal_volume 18
_journal_year 2016
_chemical_formula_sum 'Cu Mo7 O24'
_chemical_formula_weight 1119.12
_chemical_name_common CMF-3
_chemical_name_systematic
; 
 ? 
;
_space_group_IT_number 62
_symmetry_cell_setting orthorhombic
_symmetry_space_group_name_Hall '-P 2ac 2n'
_symmetry_space_group_name_H-M 'P n m a'
_atom_sites_solution_hydrogens constr
_atom_sites_solution_primary direct
_atom_sites_solution_secondary difmap
_audit_creation_method SHELXL-97
_audit_update_record
;
2015-10-11 deposited with the CCDC.
2015-12-15 downloaded from the CCDC.
;
_cell_angle_alpha 90.00
_cell_angle_beta 90.00
_cell_angle_gamma 90.00
_cell_formula_units_Z 4
_cell_length_a 10.4495(7)
_cell_length_b 19.2758(9)
_cell_length_c 13.2417(8)
_cell_measurement_reflns_used 1990
_cell_measurement_temperature 180.01(13)
_cell_measurement_theta_max 28.8350
_cell_measurement_theta_min 3.5280
_cell_volume 2667.2(3)
_computing_cell_refinement
;
CrysAlisPro, Agilent Technologies,
Version 1.171.36.32 (release 02-08-2013 CrysAlis171 .NET)
(compiled Aug  2 2013,16:46:58)
;
_computing_data_collection
;
CrysAlisPro, Agilent Technologies,
Version 1.171.36.32 (release 02-08-2013 CrysAlis171 .NET)
(compiled Aug  2 2013,16:46:58)
;
_computing_data_reduction
;
CrysAlisPro, Agilent Technologies,
Version 1.171.36.32 (release 02-08-2013 CrysAlis171 .NET)
(compiled Aug  2 2013,16:46:58)
;
_computing_structure_refinement 'SHELXL-97 (Sheldrick, 1997)'
_computing_structure_solution 'SHELXS-97 (Sheldrick, 1990)'
_diffrn_ambient_temperature 180.01(13)
_diffrn_measured_fraction_theta_full 0.986
_diffrn_measured_fraction_theta_max 0.986
_diffrn_measurement_device_type 'SuperNova, Dual, Cu at zero, Atlas'
_diffrn_radiation_monochromator mirror
_diffrn_radiation_source 'fine-focus sealed tube'
_diffrn_radiation_type MoK\a
_diffrn_radiation_wavelength 0.71073
_diffrn_reflns_av_R_equivalents 0.0358
_diffrn_reflns_av_sigmaI/netI 0.0507
_diffrn_reflns_limit_h_max 9
_diffrn_reflns_limit_h_min -13
_diffrn_reflns_limit_k_max 14
_diffrn_reflns_limit_k_min -23
_diffrn_reflns_limit_l_max 16
_diffrn_reflns_limit_l_min -11
_diffrn_reflns_number 6291
_diffrn_reflns_theta_full 26.36
_diffrn_reflns_theta_max 26.36
_diffrn_reflns_theta_min 3.26
_exptl_absorpt_coefficient_mu 4.043
_exptl_absorpt_correction_T_max 0.7934
_exptl_absorpt_correction_T_min 0.5298
_exptl_absorpt_correction_type multi-scan
_exptl_absorpt_process_details
;
CrysAlisPro, Agilent Technologies,
Version 1.171.36.32 (release 02-08-2013 CrysAlis171 .NET)
(compiled Aug  2 2013,16:46:58)
Empirical absorption correction using spherical harmonics,
 implemented in SCALE3 ABSPACK scaling algorithm.
;
_exptl_crystal_colour black
_exptl_crystal_density_diffrn 2.787
_exptl_crystal_density_method 'not measured'
_exptl_crystal_description black-rod
_exptl_crystal_F_000 2060
_exptl_crystal_size_max 0.18
_exptl_crystal_size_mid 0.08
_exptl_crystal_size_min 0.06
_platon_squeeze_details
;
;
_refine_diff_density_max 1.483
_refine_diff_density_min -1.356
_refine_diff_density_rms 0.228
_refine_ls_extinction_coef 0.00060(13)
_refine_ls_extinction_expression Fc^*^=kFc[1+0.001xFc^2^\l^3^/sin(2\q)]^-1/4^
_refine_ls_extinction_method SHELXL
_refine_ls_goodness_of_fit_ref 1.049
_refine_ls_hydrogen_treatment constr
_refine_ls_matrix_type full
_refine_ls_number_parameters 150
_refine_ls_number_reflns 2763
_refine_ls_number_restraints 6
_refine_ls_restrained_S_all 1.048
_refine_ls_R_factor_all 0.0719
_refine_ls_R_factor_gt 0.0532
_refine_ls_shift/su_max 0.001
_refine_ls_shift/su_mean 0.000
_refine_ls_structure_factor_coef Fsqd
_refine_ls_weighting_details 'calc w=1/[\s^2^(Fo^2^)+(0.0553P)^2^+28.4542P] where P=(Fo^2^+2Fc^2^)/3'
_refine_ls_weighting_scheme calc
_refine_ls_wR_factor_gt 0.1259
_refine_ls_wR_factor_ref 0.1347
_reflns_number_gt 2110
_reflns_number_total 2763
_reflns_threshold_expression >2sigma(I)
_cod_data_source_file c5ce02213d2.cif
_cod_data_source_block 11
_cod_depositor_comments
;
The following automatic conversions were performed:

'_symmetry_cell_setting' value 'Orthorhombic' changed to
'orthorhombic' according to
/usr/data/users/saulius/crontab/automatic-downloads/rss-feeds/RSC/lib/dictionaries/cif_core.dic
dictionary named 'cif_core.dic' version 2.4.2 from 2011-04-26.

'_exptl_absorpt_correction_type' value 'Multi-scan' changed to
'multi-scan' according to
/usr/data/users/saulius/crontab/automatic-downloads/rss-feeds/RSC/lib/dictionaries/cif_core.dic
dictionary named 'cif_core.dic' version 2.4.2 from 2011-04-26.

Automatic conversion script
Id: cif_fix_values 4268 2015-11-12 08:31:59Z antanas 

 Adding full bibliography for 7223491--7223493.cif.
;
_cod_database_code 7223493

loop_
_symmetry_equiv_pos_as_xyz
'x, y, z'
'-x+1/2, -y, z+1/2'
'x+1/2, -y+1/2, -z+1/2'
'-x, y+1/2, -z'
'-x, -y, -z'
'x-1/2, y, -z-1/2'
'-x-1/2, y-1/2, z-1/2'
'x, -y-1/2, z'

loop_
_atom_site_label
_atom_site_type_symbol
_atom_site_fract_x
_atom_site_fract_y
_atom_site_fract_z
_atom_site_U_iso_or_equiv
_atom_site_adp_type
_atom_site_occupancy
_atom_site_symmetry_multiplicity
_atom_site_calc_flag
_atom_site_refinement_flags
_atom_site_disorder_assembly
_atom_site_disorder_group
Mo1 Mo 0.32510(7) 0.66397(3) 0.82662(5) 0.0171(2) Uani 1 1 d . . .
Mo2 Mo 0.80650(13) 0.7500 0.45114(8) 0.0309(3) Uani 1 2 d S . .
Mo3 Mo 0.52120(10) 0.66481(4) 0.46668(6) 0.0359(3) Uani 1 1 d . . .
Mo4 Mo 0.78048(9) 0.57495(4) 0.47489(6) 0.0336(3) Uani 1 1 d . . .
Cu1 Cu 0.54997(14) 0.7500 0.68576(11) 0.0216(4) Uani 1 2 d S . .
O1A O 0.861(3) 0.5341(7) 0.3832(16) 0.032(5) Uiso 0.62(10) 1 d P . 1
O1B O 0.900(5) 0.5302(12) 0.400(2) 0.030(9) Uiso 0.38(10) 1 d P . 2
O2 O 0.9034(6) 0.6010(3) 0.5749(5) 0.0273(14) Uani 1 1 d . . .
O3 O 0.7082(7) 0.5109(3) 0.5426(5) 0.0357(17) Uani 1 1 d . . .
O4A O 0.622(4) 0.6026(8) 0.3935(11) 0.031(5) Uiso 0.63(13) 1 d P . 1
O4B O 0.660(6) 0.5991(12) 0.3894(17) 0.023(10) Uiso 0.37(13) 1 d P . 2
O5 O 0.7044(6) 0.6676(3) 0.5440(4) 0.0229(13) Uiso 1 1 d . . .
O6A O 0.894(4) 0.6775(7) 0.3966(14) 0.020(6) Uiso 0.48(9) 1 d P A 1
O6B O 0.852(4) 0.6793(7) 0.3855(13) 0.025(6) Uiso 0.52(9) 1 d P . 2
O7 O 0.6394(11) 0.7500 0.3965(6) 0.039(3) Uani 1 2 d S . .
O8 O 0.4507(6) 0.6087(3) 0.5500(5) 0.0354(16) Uani 1 1 d . . .
O9A O 0.393(3) 0.6738(7) 0.3787(14) 0.047(5) Uiso 0.62(6) 1 d P . 1
O9B O 0.441(3) 0.6707(9) 0.3597(16) 0.021(8) Uiso 0.38(6) 1 d P . 2
O10 O 0.4818(9) 0.7500 0.5409(7) 0.032(2) Uani 1 2 d S . .
O11 O 0.7408(7) 0.7500 0.7196(6) 0.0169(16) Uani 1 2 d S . .
O12 O 0.4640(5) 0.6732(3) 0.7578(5) 0.0266(14) Uani 1 1 d . . .
O13 O 0.2348(5) 0.6062(3) 0.7583(5) 0.0229(13) Uani 1 1 d . . .
O14 O 0.8954(8) 0.7500 0.5729(6) 0.0212(18) Uani 1 2 d SU . .

loop_
_atom_site_aniso_label
_atom_site_aniso_U_11
_atom_site_aniso_U_22
_atom_site_aniso_U_33
_atom_site_aniso_U_23
_atom_site_aniso_U_13
_atom_site_aniso_U_12
Mo1 0.0226(4) 0.0071(4) 0.0215(4) 0.0002(3) 0.0019(3) 0.0006(3)
Mo2 0.0585(8) 0.0172(6) 0.0169(5) 0.000 0.0026(5) 0.000
Mo3 0.0577(6) 0.0225(5) 0.0273(4) -0.0042(3) -0.0205(4) -0.0065(4)
Mo4 0.0532(6) 0.0172(4) 0.0305(4) -0.0123(3) 0.0062(4) -0.0054(4)
Cu1 0.0203(7) 0.0236(8) 0.0211(7) 0.000 -0.0012(6) 0.000
O2 0.024(3) 0.018(3) 0.040(4) -0.009(3) 0.011(3) 0.004(3)
O3 0.051(4) 0.015(3) 0.041(4) -0.012(3) 0.008(3) -0.008(3)
O7 0.074(7) 0.027(5) 0.017(4) 0.000 -0.009(5) 0.000
O8 0.042(4) 0.021(3) 0.043(4) -0.008(3) -0.006(3) -0.007(3)
O10 0.046(6) 0.018(5) 0.033(5) 0.000 -0.020(5) 0.000
O11 0.019(4) 0.010(4) 0.022(4) 0.000 -0.005(3) 0.000
O12 0.023(3) 0.018(3) 0.039(3) 0.003(3) 0.009(3) 0.007(2)
O13 0.024(3) 0.012(3) 0.032(3) -0.004(2) 0.004(3) -0.002(2)
O14 0.031(4) 0.006(4) 0.027(4) 0.000 0.006(4) 0.000

loop_
_atom_type_symbol
_atom_type_description
_atom_type_scat_dispersion_real
_atom_type_scat_dispersion_imag
_atom_type_scat_source
O O 0.0106 0.0060 'International Tables Vol C Tables 4.2.6.8 and 6.1.1.4'
Cu Cu 0.3201 1.2651 'International Tables Vol C Tables 4.2.6.8 and 6.1.1.4'
Mo Mo -1.6832 0.6857 'International Tables Vol C Tables 4.2.6.8 and 6.1.1.4'

loop_
_geom_angle_atom_site_label_1
_geom_angle_atom_site_label_2
_geom_angle_atom_site_label_3
_geom_angle
_geom_angle_site_symmetry_1
_geom_angle_site_symmetry_3
O13 Mo1 O12 104.5(3) . .
O13 Mo1 O2 100.2(3) . 6_557
O12 Mo1 O2 93.7(3) . 6_557
O13 Mo1 O11 97.9(3) . 6_557
O12 Mo1 O11 97.2(3) . 6_557
O2 Mo1 O11 155.8(3) 6_557 6_557
O13 Mo1 O5 96.9(2) . 6_557
O12 Mo1 O5 157.1(3) . 6_557
O2 Mo1 O5 74.5(2) 6_557 6_557
O11 Mo1 O5 87.6(3) 6_557 6_557
O13 Mo1 O14 165.7(3) . 6_557
O12 Mo1 O14 87.8(3) . 6_557
O2 Mo1 O14 85.8(2) 6_557 6_557
O11 Mo1 O14 73.1(2) 6_557 6_557
O5 Mo1 O14 72.1(3) 6_557 6_557
O13 Mo1 Mo4 90.3(2) . 6_557
O12 Mo1 Mo4 128.1(2) . 6_557
O2 Mo1 Mo4 34.48(19) 6_557 6_557
O11 Mo1 Mo4 130.2(2) 6_557 6_557
O5 Mo1 Mo4 42.63(15) 6_557 6_557
O14 Mo1 Mo4 87.51(17) 6_557 6_557
O6B Mo2 O6B 107.9(10) . 8_575
O6B Mo2 O6A 105.9(8) . 8_575
O6B Mo2 O6A 14.4(6) 8_575 8_575
O6B Mo2 O6A 14.4(6) . .
O6B Mo2 O6A 105.9(8) 8_575 .
O6A Mo2 O6A 100.4(13) 8_575 .
O6B Mo2 O14 107.7(12) . .
O6B Mo2 O14 107.7(12) 8_575 .
O6A Mo2 O14 95.4(10) 8_575 .
O6A Mo2 O14 95.4(11) . .
O6B Mo2 O7 93.8(13) . .
O6B Mo2 O7 93.8(13) 8_575 .
O6A Mo2 O7 108.2(12) 8_575 .
O6A Mo2 O7 108.2(12) . .
O14 Mo2 O7 142.5(4) . .
O6B Mo2 O5 167.6(11) . 8_575
O6B Mo2 O5 81.2(6) 8_575 8_575
O6A Mo2 O5 85.1(6) 8_575 8_575
O6A Mo2 O5 170.6(7) . 8_575
O14 Mo2 O5 76.5(2) . 8_575
O7 Mo2 O5 76.9(2) . 8_575
O6B Mo2 O5 81.2(6) . .
O6B Mo2 O5 167.6(11) 8_575 .
O6A Mo2 O5 170.6(7) 8_575 .
O6A Mo2 O5 85.1(6) . .
O14 Mo2 O5 76.5(2) . .
O7 Mo2 O5 76.9(2) . .
O5 Mo2 O5 88.6(3) 8_575 .
O9B Mo3 O8 112.2(10) . .
O9B Mo3 O9A 18.3(7) . .
O8 Mo3 O9A 99.2(8) . .
O9B Mo3 O4A 83.4(13) . .
O8 Mo3 O4A 99.8(6) . .
O9A Mo3 O4A 98.4(12) . .
O9B Mo3 O10 105.4(9) . .
O8 Mo3 O10 96.7(3) . .
O9A Mo3 O10 95.1(7) . .
O4A Mo3 O10 156.7(10) . .
O9B Mo3 O5 148.4(12) . .
O8 Mo3 O5 95.2(3) . .
O9A Mo3 O5 165.3(9) . .
O4A Mo3 O5 76.4(9) . .
O10 Mo3 O5 85.9(3) . .
O9B Mo3 O4B 88.6(14) . .
O8 Mo3 O4B 102.8(7) . .
O9A Mo3 O4B 104.4(13) . .
O4A Mo3 O4B 7.5(8) . .
O10 Mo3 O4B 149.6(12) . .
O5 Mo3 O4B 69.5(11) . .
O9B Mo3 O7 82.9(9) . .
O8 Mo3 O7 164.0(3) . .
O9A Mo3 O7 94.1(7) . .
O4A Mo3 O7 86.9(7) . .
O10 Mo3 O7 73.2(3) . .
O5 Mo3 O7 72.1(3) . .
O4B Mo3 O7 82.2(9) . .
O9B Mo3 Mo4 119.7(11) . .
O8 Mo3 Mo4 90.0(2) . .
O9A Mo3 Mo4 134.9(8) . .
O4A Mo3 Mo4 36.6(8) . .
O10 Mo3 Mo4 127.7(3) . .
O5 Mo3 Mo4 41.86(15) . .
O4B Mo3 Mo4 31.0(9) . .
O7 Mo3 Mo4 86.8(2) . .
O1A Mo4 O3 105.3(5) . .
O1A Mo4 O4B 91(2) . .
O3 Mo4 O4B 102.3(14) . .
O1A Mo4 O1B 14.8(9) . .
O3 Mo4 O1B 104.4(7) . .
O4B Mo4 O1B 106(2) . .
O1A Mo4 O2 106.8(12) . .
O3 Mo4 O2 97.1(3) . .
O4B Mo4 O2 149.2(7) . .
O1B Mo4 O2 92.4(17) . .
O1A Mo4 O4A 98.5(15) . .
O3 Mo4 O4A 96.1(7) . .
O4B Mo4 O4A 8.7(12) . .
O1B Mo4 O4A 113.2(19) . .
O2 Mo4 O4A 147.1(5) . .
O1A Mo4 O5 151.8(5) . .
O3 Mo4 O5 102.3(3) . .
O4B Mo4 O5 77.8(11) . .
O1B Mo4 O5 151.6(8) . .
O2 Mo4 O5 74.7(2) . .
O4A Mo4 O5 73.1(6) . .
O1A Mo4 O6B 83.2(6) . .
O3 Mo4 O6B 170.1(7) . .
O4B Mo4 O6B 72.0(15) . .
O1B Mo4 O6B 85.1(9) . .
O2 Mo4 O6B 85.0(8) . .
O4A Mo4 O6B 77.4(11) . .
O5 Mo4 O6B 68.8(4) . .
O1A Mo4 Mo1 141.4(12) . 6_657
O3 Mo4 Mo1 91.2(2) . 6_657
O4B Mo4 Mo1 119.7(11) . 6_657
O1B Mo4 Mo1 127.5(16) . 6_657
O2 Mo4 Mo1 35.49(17) . 6_657
O4A Mo4 Mo1 114.4(6) . 6_657
O5 Mo4 Mo1 41.89(15) . 6_657
O6B Mo4 Mo1 84.9(4) . 6_657
O1A Mo4 Mo3 130.6(12) . .
O3 Mo4 Mo3 92.0(2) . .
O4B Mo4 Mo3 39.8(15) . .
O1B Mo4 Mo3 144.8(16) . .
O2 Mo4 Mo3 116.61(17) . .
O4A Mo4 Mo3 32.9(7) . .
O5 Mo4 Mo3 42.17(15) . .
O6B Mo4 Mo3 78.5(8) . .
Mo1 Mo4 Mo3 81.99(3) 6_657 .
O12 Cu1 O12 97.0(3) 8_575 .
O12 Cu1 O11 109.7(2) 8_575 .
O12 Cu1 O11 109.7(2) . .
O12 Cu1 O10 107.1(3) 8_575 .
O12 Cu1 O10 107.1(3) . .
O11 Cu1 O10 123.0(4) . .
Mo4 O2 Mo1 110.0(3) . 6_657
Mo3 O4A Mo4 110.5(7) . .
Mo4 O4B Mo3 109.2(12) . .
Mo1 O5 Mo4 95.5(2) 6_657 .
Mo1 O5 Mo3 154.3(3) 6_657 .
Mo4 O5 Mo3 96.0(2) . .
Mo1 O5 Mo2 100.4(2) 6_657 .
Mo4 O5 Mo2 100.1(2) . .
Mo3 O5 Mo2 100.1(2) . .
Mo2 O6B Mo4 109.1(7) . .
Mo2 O7 Mo3 110.4(3) . 8_575
Mo2 O7 Mo3 110.4(3) . .
Mo3 O7 Mo3 93.5(4) 8_575 .
Mo3 O10 Mo3 114.1(5) . 8_575
Mo3 O10 Cu1 113.4(3) . .
Mo3 O10 Cu1 113.4(3) 8_575 .
Mo1 O11 Mo1 114.2(4) 3_566 6_657
Mo1 O11 Cu1 111.5(2) 3_566 .
Mo1 O11 Cu1 111.5(2) 6_657 .
Mo1 O12 Cu1 135.7(3) . .
Mo2 O14 Mo1 110.5(3) . 3_566
Mo2 O14 Mo1 110.5(3) . 6_657
Mo1 O14 Mo1 95.0(3) 3_566 6_657

loop_
_geom_bond_atom_site_label_1
_geom_bond_atom_site_label_2
_geom_bond_distance
_geom_bond_site_symmetry_2
Mo1 O13 1.717(6) .
Mo1 O12 1.723(6) .
Mo1 O2 1.961(6) 6_557
Mo1 O11 1.975(4) 6_557
Mo1 O5 2.129(6) 6_557
Mo1 O14 2.250(5) 6_557
Mo1 Mo4 3.1733(10) 6_557
Mo2 O6B 1.686(15) .
Mo2 O6B 1.686(15) 8_575
Mo2 O6A 1.82(2) 8_575
Mo2 O6A 1.82(2) .
Mo2 O14 1.860(9) .
Mo2 O7 1.890(11) .
Mo2 O5 2.274(6) 8_575
Mo2 O5 2.274(6) .
Mo3 O9B 1.652(17) .
Mo3 O8 1.712(7) .
Mo3 O9A 1.783(18) .
Mo3 O4A 1.86(3) .
Mo3 O10 1.957(5) .
Mo3 O5 2.172(6) .
Mo3 O4B 2.18(6) .
Mo3 O7 2.255(7) .
Mo3 Mo4 3.2176(14) .
Mo4 O1A 1.673(14) .
Mo4 O3 1.703(6) .
Mo4 O4B 1.76(5) .
Mo4 O1B 1.81(3) .
Mo4 O2 1.912(6) .
Mo4 O4A 2.05(3) .
Mo4 O5 2.159(6) .
Mo4 O6B 2.451(14) .
Mo4 Mo1 3.1733(10) 6_657
Cu1 O12 1.978(6) 8_575
Cu1 O12 1.978(6) .
Cu1 O11 2.044(8) .
Cu1 O10 2.047(9) .
O2 Mo1 1.961(6) 6_657
O5 Mo1 2.129(6) 6_657
O7 Mo3 2.255(7) 8_575
O10 Mo3 1.957(5) 8_575
O11 Mo1 1.975(4) 3_566
O11 Mo1 1.975(4) 6_657
O14 Mo1 2.250(5) 3_566
O14 Mo1 2.250(5) 6_657

loop_
_platon_squeeze_void_nr
_platon_squeeze_void_average_x
_platon_squeeze_void_average_y
_platon_squeeze_void_average_z
_platon_squeeze_void_volume
_platon_squeeze_void_count_electrons
_platon_squeeze_void_content
1 0.133 -0.250 0.372 162 41 ' '
2 -0.133 0.250 0.628 162 40 ' '
3 0.367 0.250 0.872 162 42 ' '
4 0.633 -0.250 0.128 162 41 ' '
